data_2310765
loop_
_publ_author_name
'Sch\"onleber, Andreas'
'van Smaalen, Sander'
'Weiss, Hans Christoph'
'Kesel, Andreas J.'

_publ_section_title
;
 N-H...O and C-H...F hydrogen bonds in the incommensurately modulated
 crystal structure of adamantan-1-ammonium 4-fluorobenzoate.
;
_journal_coden_ASTM ACSBDA
_journal_coeditor_code DK5025
_journal_issue 4
_journal_name_full
;
 Acta Crystallographica, Section B: Structural Science, Crystal
 Engineering and Materials
;
_journal_page_first 652
_journal_page_last 659
_journal_paper_doi 10.1107/S2052520614007707
_journal_volume 70
_journal_year 2014
_chemical_formula_sum 'C17 H22 F N O2'
_chemical_formula_weight 291.4
_space_group_IT_number 14
_space_group_ssg_name P21/n(\a0\g)00
_symmetry_cell_setting monoclinic
_symmetry_space_group_name_Hall '-P 2yn'
_symmetry_space_group_name_H-M 'P 1 21/n 1'
_cell_angle_alpha 90
_cell_angle_beta 98.2460(10)
_cell_angle_gamma 90
_cell_formula_units_Z 4
_cell_length_a 10.84980(10)
_cell_length_b 6.52470(10)
_cell_length_c 21.3826(3)
_cell_measurement_temperature 97.0(1)
_cell_modulation_dimension 1
_cell_volume 1498.06(3)
_diffrn_ambient_temperature 293
_diffrn_measured_fraction_theta_full 0.96
_diffrn_measured_fraction_theta_max 0.87
_diffrn_measurement_device 'four-cycle diffractometer'
_diffrn_measurement_device_type 'Oxford Diffraction CCD'
_diffrn_radiation_monochromator graphite
_diffrn_radiation_probe x-ray
_diffrn_radiation_source 'X-ray tube'
_diffrn_radiation_type 'Cu K\a'
_diffrn_radiation_wavelength 1.5418
_diffrn_reflns_av_R_equivalents 0.0325
_diffrn_reflns_av_unetI/netI 0.0304
_diffrn_reflns_limit_h_max 12
_diffrn_reflns_limit_h_min -12
_diffrn_reflns_limit_index_m_1_max 2
_diffrn_reflns_limit_index_m_1_min -2
_diffrn_reflns_limit_k_max 3
_diffrn_reflns_limit_k_min -7
_diffrn_reflns_limit_l_max 25
_diffrn_reflns_limit_l_min -25
_diffrn_reflns_number 29463
_diffrn_reflns_theta_full 33.24
_diffrn_reflns_theta_max 65.68
_diffrn_reflns_theta_min 3.49
_exptl_absorpt_coefficient_mu 0.753
_exptl_absorpt_correction_type empirical
_exptl_crystal_density_diffrn 1.2914
_exptl_crystal_F_000 624
_exptl_crystal_size_max 0.80
_exptl_crystal_size_mid 0.02
_exptl_crystal_size_min 0.015
_refine_diff_density_max 0.26
_refine_diff_density_min -0.27
_refine_ls_extinction_method none
_refine_ls_goodness_of_fit_gt 2.17
_refine_ls_goodness_of_fit_ref 1.76
_refine_ls_hydrogen_treatment mixed
_refine_ls_number_constraints 307
_refine_ls_number_parameters 991
_refine_ls_number_reflns 11225
_refine_ls_number_restraints 6
_refine_ls_R_factor_all 0.0953
_refine_ls_R_factor_gt 0.0511
_refine_ls_shift/su_max 0.0026
_refine_ls_shift/su_mean 0.0001
_refine_ls_structure_factor_coef F
_refine_ls_weighting_details w=1/(\s^2^(F)+0.000121F^2^)
_refine_ls_weighting_scheme sigma
_refine_ls_wR_factor_gt 0.0618
_refine_ls_wR_factor_ref 0.0713
_reflns_number_gt 6001
_reflns_number_total 11225
_reflns_threshold_expression I>3\s(I)
_cod_data_source_file dk5025sup1.cif
_cod_data_source_block I
_cod_depositor_comments
;
The following automatic conversions were performed:

'_exptl_absorpt_correction_type' value 'Empirical' changed to
'empirical' according to
/home/saulius/struct/CIF-dictionaries/IUCr/cif_core.dic dictionary
named 'cif_core.dic' version 2.4.5 from 2014-11-21.

Automatic conversion script
Id: cif_fix_values 3866 2015-08-17 15:13:47Z robertas 
;
_cod_original_formula_sum 'C17 H22 F1 N1 O2'
_cod_database_code 2310765
_publcif_datablock.id {f81a1538-a54e-47d3-bee4-e881d9e62426}

_publcif_info_exptl_table_max_cols 4
_publcif_info_exptl_table_use_headnotes n

loop_
_space_group_symop_id
_space_group_symop_operation_xyz
1 x,y,z
2 -x+0.5,y+0.5,-z+0.5
3 -x,-y,-z
4 x+0.5,-y+0.5,z+0.5

loop_
_space_group_symop_ssg_id
_space_group_symop_ssg_operation_algebraic
1 x1,x2,x3,x4
2 -x1+1/2,x2+1/2,-x3+1/2,-x4
3 -x1,-x2,-x3,-x4
4 x1+1/2,-x2+1/2,x3+1/2,x4

loop_
_atom_site_label
_atom_site_type_symbol
_atom_site_fract_x
_atom_site_fract_y
_atom_site_fract_z
_atom_site_adp_type
_atom_site_U_iso_or_equiv
_atom_site_site_symmetry_multiplicity
_atom_site_occupancy
_atom_site_calc_flag
C01 C -0.06259(9) 0.38058(15) -0.15316(6) Uani 0.0306(3) 4 1 d
C02 C 0.02518(9) 0.29051(15) -0.09876(5) Uani 0.0310(3) 4 1 d
C03 C 0.09126(11) 0.41989(16) -0.05531(6) Uani 0.0390(4) 4 1 d
C04 C 0.17229(11) 0.34689(17) -0.00443(6) Uani 0.0428(4) 4 1 d
C05 C 0.18623(11) 0.14257(17) 0.00211(6) Uani 0.0420(4) 4 1 d
C06 C 0.12363(16) 0.00717(19) -0.03990(8) Uani 0.0523(5) 4 1 d
C07 C 0.04147(13) 0.08249(17) -0.09034(6) Uani 0.0423(4) 4 1 d
F08 F 0.26562(8) 0.06883(11) 0.05162(4) Uani 0.0608(3) 4 1 d
O09 O -0.12359(7) 0.26017(11) -0.19206(4) Uani 0.0375(3) 4 1 d
O10 O -0.06978(8) 0.57222(12) -0.15579(4) Uani 0.0418(3) 4 1 d
N11 N 0.14166(8) 0.13244(13) 0.24462(4) Uani 0.0317(3) 4 1 d
C12 C 0.05548(9) 0.13331(13) 0.29297(5) Uani 0.0285(3) 4 1 d
C13 C 0.09251(10) -0.03906(13) 0.34078(5) Uani 0.0331(3) 4 1 d
C14 C 0.00475(11) -0.03839(14) 0.39012(6) Uani 0.0372(4) 4 1 d
C15 C 0.01334(10) 0.16851(14) 0.42492(6) Uani 0.0355(3) 4 1 d
C16 C -0.02291(9) 0.34135(13) 0.37675(5) Uani 0.0322(3) 4 1 d
C17 C 0.06498(9) 0.34024(13) 0.32721(5) Uani 0.0307(3) 4 1 d
C18 C -0.07819(9) 0.09895(13) 0.26048(5) Uani 0.0307(3) 4 1 d
C19 C -0.16604(9) 0.10039(14) 0.30998(6) Uani 0.0349(3) 4 1 d
C20 C -0.15685(10) 0.30724(14) 0.34471(6) Uani 0.0351(3) 4 1 d
C21 C -0.12916(11) -0.07209(14) 0.35808(6) Uani 0.0385(4) 4 1 d
H03 H 0.080475 0.563804 -0.060677 Uiso 0.0468 4 1 d
H04 H 0.217471 0.43786 0.025433 Uiso 0.0514 4 1 d
H06 H 0.136534 -0.136056 -0.034428 Uiso 0.0627 4 1 d
H07 H -0.004502 -0.009952 -0.119586 Uiso 0.0507 4 1 d
H11a H 0.2175(10) 0.1501(13) 0.2626(6) Uiso 0.0476 4 1 d
H11b H 0.1354(10) 0.0108(15) 0.2242(5) Uiso 0.0476 4 1 d
H11c H 0.1202(11) 0.2339(14) 0.2166(5) Uiso 0.0476 4 1 d
H13a H 0.08697 -0.168485 0.319235 Uiso 0.0398 4 1 d
H13b H 0.176266 -0.017357 0.361068 Uiso 0.0398 4 1 d
H14 H 0.028077 -0.146646 0.419828 Uiso 0.0446 4 1 d
H15a H -0.042676 0.168648 0.455798 Uiso 0.0425 4 1 d
H15b H 0.097066 0.18964 0.445341 Uiso 0.0425 4 1 d
H16 H -0.016901 0.471243 0.398035 Uiso 0.0387 4 1 d
H17a H 0.148861 0.360879 0.347481 Uiso 0.0368 4 1 d
H17b H 0.042131 0.44794 0.297245 Uiso 0.0368 4 1 d
H18a H -0.101038 0.206473 0.23045 Uiso 0.0369 4 1 d
H18b H -0.083604 -0.030917 0.239188 Uiso 0.0369 4 1 d
H19 H -0.249823 0.079757 0.289558 Uiso 0.0419 4 1 d
H20a H -0.180233 0.415363 0.314982 Uiso 0.0421 4 1 d
H20b H -0.211836 0.307131 0.37607 Uiso 0.0421 4 1 d
H21a H -0.184235 -0.07108 0.389397 Uiso 0.0462 4 1 d
H21b H -0.135038 -0.201758 0.336676 Uiso 0.0462 4 1 d

loop_
_atom_site_aniso_label
_atom_site_aniso_type_symbol
_atom_site_aniso_U_11
_atom_site_aniso_U_22
_atom_site_aniso_U_33
_atom_site_aniso_U_12
_atom_site_aniso_U_13
_atom_site_aniso_U_23
C01 C 0.0232(5) 0.0433(6) 0.0247(7) 0.0005(3) 0.0019(4) 0.0020(4)
C02 C 0.0230(5) 0.0467(6) 0.0234(7) -0.0027(4) 0.0032(4) 0.0014(4)
C03 C 0.0354(6) 0.0436(6) 0.0348(8) 0.0074(4) -0.0057(5) -0.0057(4)
C04 C 0.0354(6) 0.0522(6) 0.0364(8) 0.0020(4) -0.0101(5) -0.0082(5)
C05 C 0.0367(6) 0.0543(6) 0.0314(8) -0.0051(5) -0.0080(5) 0.0120(5)
C06 C 0.0618(11) 0.0448(6) 0.0443(9) -0.0158(7) -0.0125(8) 0.0165(6)
C07 C 0.0453(8) 0.0439(6) 0.0338(8) -0.0171(6) -0.0077(6) 0.0076(5)
F08 F 0.0613(5) 0.0646(4) 0.0465(5) -0.0057(3) -0.0260(4) 0.0175(3)
O09 O 0.0274(4) 0.0536(4) 0.0284(5) 0.0009(3) -0.0064(3) -0.0047(3)
O10 O 0.0420(4) 0.0496(5) 0.0302(5) 0.0002(3) -0.0074(3) 0.0048(3)
N11 N 0.0233(4) 0.0460(5) 0.0238(5) 0.0006(3) -0.0038(3) 0.0024(4)
C12 C 0.0251(5) 0.0360(5) 0.0229(6) 0.0030(3) -0.0012(4) 0.0020(4)
C13 C 0.0328(5) 0.0378(5) 0.0274(7) 0.0083(4) -0.0009(4) 0.0020(4)
C14 C 0.0441(6) 0.0351(5) 0.0318(7) 0.0075(4) 0.0039(5) 0.0087(4)
C15 C 0.0372(6) 0.0447(5) 0.0241(6) 0.0063(4) 0.0029(4) 0.0021(4)
C16 C 0.0344(5) 0.0337(4) 0.0273(6) 0.0039(3) -0.0002(4) -0.0014(4)
C17 C 0.0275(5) 0.0348(5) 0.0273(6) 0.0003(3) -0.0040(4) 0.0023(4)
C18 C 0.0252(5) 0.0369(5) 0.0280(6) 0.0010(3) -0.0031(4) 0.0003(4)
C19 C 0.0243(5) 0.0434(5) 0.0357(7) -0.0003(3) -0.0002(4) -0.0016(4)
C20 C 0.0303(5) 0.0381(5) 0.0363(7) 0.0064(3) 0.0023(4) 0.0011(4)
C21 C 0.0412(6) 0.0353(5) 0.0408(8) -0.0026(4) 0.0119(5) 0.0013(4)

loop_
_atom_site_displace_Fourier_atom_site_label
_atom_site_displace_Fourier_axis
_atom_site_displace_Fourier_wave_vector_seq_id
_atom_site_displace_Fourier_param_cos
_atom_site_displace_Fourier_param_sin
C01 x 1 -0.00102(14) -0.00335(14)
C01 y 1 0.0353(2) 0.0286(2)
C01 z 1 0.00111(8) -0.00031(8)
C01 x 2 0.0005(2) 0.0002(2)
C01 y 2 -0.0001(3) 0.0097(3)
C01 z 2 -0.00050(11) -0.00009(11)
C02 x 1 0.00045(14) -0.00532(13)
C02 y 1 0.0206(2) 0.03567(19)
C02 z 1 0.00092(8) 0.00043(8)
C02 x 2 0.0000(2) -0.00143(19)
C02 y 2 -0.0045(3) 0.0048(3)
C02 z 2 -0.00054(11) -0.00042(11)
C03 x 1 0.00231(17) 0.00957(14)
C03 y 1 0.0092(2) 0.03819(19)
C03 z 1 0.00071(10) -0.00418(8)
C03 x 2 -0.0026(2) 0.0015(2)
C03 y 2 -0.0051(3) 0.0018(3)
C03 z 2 0.00080(12) -0.00053(12)
C04 x 1 0.00080(17) 0.00614(16)
C04 y 1 -0.0040(2) 0.0369(2)
C04 z 1 0.00144(9) -0.00274(8)
C04 x 2 -0.0023(2) -0.0006(2)
C04 y 2 -0.0029(3) -0.0007(3)
C04 z 2 0.00122(12) -0.00031(12)
C05 x 1 0.00842(18) -0.01138(16)
C05 y 1 -0.0059(3) 0.0364(2)
C05 z 1 -0.00116(9) 0.00298(9)
C05 x 2 0.0007(2) -0.0010(2)
C05 y 2 -0.0026(3) -0.0005(3)
C05 z 2 0.00026(13) 0.00086(12)
C06 x 1 0.0059(2) -0.02798(17)
C06 y 1 0.0055(3) 0.0383(2)
C06 z 1 -0.00042(11) 0.00799(9)
C06 x 2 0.0047(3) -0.0041(3)
C06 y 2 -0.0069(3) 0.0013(3)
C06 z 2 -0.00105(14) 0.00070(14)
C07 x 1 -0.0039(2) -0.02240(16)
C07 y 1 0.0195(3) 0.0376(2)
C07 z 1 0.00228(9) 0.00603(8)
C07 x 2 0.0016(2) -0.0049(2)
C07 y 2 -0.0054(3) 0.0056(3)
C07 z 2 -0.00044(12) 0.00076(12)
F08 x 1 0.01589(12) -0.01124(12)
F08 y 1 -0.01589(15) 0.03007(15)
F08 z 1 -0.00343(6) 0.00356(6)
F08 x 2 0.00172(17) 0.00051(17)
F08 y 2 -0.00163(19) -0.00103(19)
F08 z 2 -0.00041(8) 0.00031(8)
O09 x 1 -0.00204(10) -0.00198(10)
O09 y 1 0.04161(14) 0.01936(16)
O09 z 1 0.00082(6) -0.00108(6)
O09 x 2 -0.00072(15) -0.00042(15)
O09 y 2 0.0042(2) 0.0067(2)
O09 z 2 -0.00069(8) -0.00035(8)
O10 x 1 0.00012(11) -0.00234(12)
O10 y 1 0.03513(15) 0.02750(16)
O10 z 1 0.00121(6) 0.00020(6)
O10 x 2 0.00018(16) 0.00081(17)
O10 y 2 0.0005(2) 0.0080(2)
O10 z 2 -0.00060(8) 0.00006(8)
N11 x 1 -0.00136(11) -0.00082(12)
N11 y 1 -0.04428(17) 0.0109(2)
N11 z 1 -0.00119(6) -0.00065(7)
N11 x 2 0.00088(16) 0.00008(17)
N11 y 2 -0.0048(2) 0.0041(3)
N11 z 2 0.00023(9) 0.00014(9)
C12 x 1 -0.00266(13) 0.00076(13)
C12 y 1 -0.03732(17) 0.00767(20)
C12 z 1 -0.00186(7) 0.00046(8)
C12 x 2 0.00045(15) 0.00001(14)
C12 y 2 -0.0024(2) 0.0038(2)
C12 z 2 0.00045(9) 0.00030(9)
C13 x 1 -0.00844(14) 0.00337(15)
C13 y 1 -0.03795(17) -0.0029(2)
C13 z 1 -0.00129(7) -0.00116(8)
C13 x 2 0.00002(15) 0.00033(15)
C13 y 2 -0.0024(2) 0.0023(2)
C13 z 2 0.00048(8) 0.00037(9)
C14 x 1 -0.01028(15) 0.00552(16)
C14 y 1 -0.03040(18) -0.0063(2)
C14 z 1 -0.00219(8) -0.00033(8)
C14 x 2 -0.00041(17) 0.00050(17)
C14 y 2 -0.0003(2) 0.0016(2)
C14 z 2 0.00031(9) 0.00020(9)
C15 x 1 -0.00838(14) 0.00336(16)
C15 y 1 -0.02819(19) -0.0120(2)
C15 z 1 -0.00312(8) 0.00072(8)
C15 x 2 0.00024(17) 0.00009(16)
C15 y 2 0.0006(2) 0.0017(2)
C15 z 2 0.00046(10) 0.00044(9)
C16 x 1 -0.00254(14) 0.00095(14)
C16 y 1 -0.03055(18) -0.0028(2)
C16 z 1 -0.00380(7) 0.00258(8)
C16 x 2 0.00024(16) -0.00037(16)
C16 y 2 0.0001(2) 0.0017(2)
C16 z 2 0.00001(9) 0.00024(8)
C17 x 1 -0.00066(13) -0.00083(13)
C17 y 1 -0.03771(17) 0.0012(2)
C17 z 1 -0.00282(7) 0.00128(7)
C17 x 2 0.00022(14) -0.00037(14)
C17 y 2 -0.0017(2) 0.0026(2)
C17 z 2 0.00004(8) 0.00014(8)
C18 x 1 -0.00198(13) 0.00164(13)
C18 y 1 -0.02772(19) 0.01771(19)
C18 z 1 -0.00246(8) 0.00261(8)
C18 x 2 0.00020(16) 0.00010(16)
C18 y 2 0.0013(2) 0.0031(2)
C18 z 2 0.00022(9) -0.00004(9)
C19 x 1 -0.00254(13) 0.00454(14)
C19 y 1 -0.02400(19) 0.01076(19)
C19 z 1 -0.00227(8) 0.00413(8)
C19 x 2 0.00010(16) 0.00007(16)
C19 y 2 0.0009(2) 0.0015(2)
C19 z 2 0.00011(9) 0.00023(9)
C20 x 1 -0.00165(14) 0.00164(14)
C20 y 1 -0.02610(19) 0.00448(19)
C20 z 1 -0.00301(8) 0.00543(8)
C20 x 2 0.00033(17) -0.00109(17)
C20 y 2 0.0012(2) 0.0003(2)
C20 z 2 0.00044(10) -0.00021(10)
C21 x 1 -0.00658(16) 0.00933(16)
C21 y 1 -0.02681(19) 0.0020(2)
C21 z 1 -0.00283(8) 0.00199(9)
C21 x 2 0.0000(2) 0.0007(2)
C21 y 2 0.0000(2) 0.0013(2)
C21 z 2 0.00034(9) 0.00007(9)
H03 x 1 0.003 0.0225
H03 y 1 0.0106 0.0381
H03 z 1 0.0005 -0.0085
H03 x 2 -0.0053 0.0032
H03 y 2 -0.0039 0.0024
H03 z 2 0.0014 -0.0008
H04 x 1 -0.0058 0.0152
H04 y 1 -0.0115 0.0343
H04 z 1 0.0038 -0.0054
H04 x 2 -0.0041 -0.0014
H04 y 2 -0.0014 0.0006
H04 z 2 0.0019 -0.0002
H06 x 1 0.0095 -0.0414
H06 y 1 0.0044 0.0377
H06 z 1 -0.0016 0.0123
H06 x 2 0.0091 -0.0056
H06 y 2 -0.0079 -0.0001
H06 z 2 -0.0021 0.0012
H07 x 1 -0.0129 -0.0285
H07 y 1 0.0276 0.0345
H07 z 1 0.0049 0.0078
H07 x 2 0.0001 -0.0071
H07 y 2 -0.0038 0.0083
H07 z 2 -0.0001 0.0015
H11a x 1 -0.0014(14) -0.0024(14)
H11a y 1 -0.0460(19) 0.002(2)
H11a z 1 0.0005(8) -0.0006(8)
H11a x 2 0.0010(16) 0.0003(16)
H11a y 2 -0.007(2) 0.004(3)
H11a z 2 0.0009(11) 0.0000(10)
H11b x 1 0.0006(14) 0.0013(15)
H11b y 1 -0.043(2) 0.016(2)
H11b z 1 -0.0025(7) -0.0004(7)
H11b x 2 0.003(2) 0.000(2)
H11b y 2 -0.002(2) 0.004(2)
H11b z 2 -0.0024(9) 0.0022(9)
H11c x 1 0.0000(15) -0.0020(15)
H11c y 1 -0.042(2) 0.015(2)
H11c z 1 -0.0003(7) -0.0001(7)
H11c x 2 -0.002(2) -0.001(2)
H11c y 2 0.002(2) 0.000(2)
H11c z 2 0.0017(9) -0.0015(9)
H13a x 1 -0.0104 0.005
H13a y 1 -0.0386 0.0012
H13a z 1 -0.0011 -0.0018
H13a x 2 0.0001 0.0006
H13a y 2 -0.0024 0.0027
H13a z 2 0.0008 0.0002
H13b x 1 -0.0091 0.001
H13b y 1 -0.0405 -0.0127
H13b z 1 -0.0002 -0.0016
H13b x 2 -0.0003 0.0002
H13b y 2 -0.0029 0.001
H13b z 2 0.0003 0.0006
H14 x 1 -0.0142 0.0055
H14 y 1 -0.0283 -0.0119
H14 z 1 -0.0014 -0.0013
H14 x 2 -0.0012 0.0005
H14 y 2 -0.0004 0.0013
H14 z 2 0.0004 0.0003
H15a x 1 -0.0099 0.0049
H15a y 1 -0.0239 -0.0143
H15a z 1 -0.0039 0.0014
H15a x 2 0 -0.0001
H15a y 2 0.0017 0.0011
H15a z 2 0.0004 0.0003
H15b x 1 -0.0093 0.0011
H15b y 1 -0.0276 -0.0192
H15b z 1 -0.0022 -0.0004
H15b x 2 0.0003 0.0003
H15b y 2 -0.0007 0.0019
H15b z 2 0 0.0004
H16 x 1 -0.001 -0.0003
H16 y 1 -0.0295 -0.0062
H16 z 1 -0.0044 0.003
H16 x 2 0.0005 -0.0005
H16 y 2 0.0004 0.0015
H16 z 2 -0.0004 0.0003
H17a x 1 -0.0007 -0.0009
H17a y 1 -0.0399 -0.0085
H17a z 1 -0.0022 0.0002
H17a x 2 0.0003 -0.0002
H17a y 2 -0.0026 0.0021
H17a z 2 0 0.0001
H17b x 1 0.0021 -0.0035
H17b y 1 -0.0374 0.0077
H17b z 1 -0.0031 0.0024
H17b x 2 0 -0.001
H17b y 2 -0.0017 0.0029
H17b z 2 -0.0002 0.0001
H18a x 1 -0.0007 -0.0018
H18a y 1 -0.0242 0.0225
H18a z 1 -0.0019 0.0038
H18a x 2 0.0001 -0.0005
H18a y 2 0.0024 0.0026
H18a z 2 0.0003 0
H18b x 1 -0.0023 0.0034
H18b y 1 -0.0266 0.0211
H18b z 1 -0.0021 0.0019
H18b x 2 0.0005 0.0006
H18b y 2 0.0018 0.0029
H18b z 2 0.0001 -0.0001
H19 x 1 -0.0013 0.0048
H19 y 1 -0.019 0.0138
H19 z 1 -0.001 0.0054
H19 x 2 0.0002 -0.0001
H19 y 2 0.0007 0.0003
H19 z 2 0.0002 0.0004
H20a x 1 -0.0005 -0.0023
H20a y 1 -0.0247 0.0096
H20a z 1 -0.0022 0.0069
H20a x 2 -0.0003 -0.001
H20a y 2 0.0015 -0.0005
H20a z 2 0.0004 -0.0005
H20b x 1 -0.0022 0.0036
H20b y 1 -0.0242 -0.0008
H20b z 1 -0.003 0.0065
H20b x 2 0.0003 -0.0013
H20b y 2 0.0009 -0.0003
H20b z 2 0.0005 -0.0003
H21a x 1 -0.0067 0.0114
H21a y 1 -0.0248 -0.0028
H21a z 1 -0.0031 0.003
H21a x 2 0 0.0009
H21a y 2 0.0006 0.0005
H21a z 2 0.0004 0.0001
H21b x 1 -0.0065 0.0116
H21b y 1 -0.0265 0.0058
H21b z 1 -0.0027 0.0012
H21b x 2 0.0004 0.0007
H21b y 2 0 0.0015
H21b z 2 0.0004 -0.0001

loop_
_atom_site_Fourier_wave_vector_seq_id
_jana_atom_site_fourier_wave_vector_q1_coeff
1 1
2 2

loop_
_atom_site_U_Fourier_atom_site_label
_atom_site_U_Fourier_tens_elem
_atom_site_U_Fourier_wave_vector_seq_id
_atom_site_U_Fourier_param_cos
_atom_site_U_Fourier_param_sin
C01 U11 1 -0.0007(7) 0.0007(7)
C01 U22 1 0.0044(8) 0.0001(8)
C01 U33 1 -0.0006(9) -0.0006(10)
C01 U12 1 -0.0012(5) 0.0002(5)
C01 U13 1 -0.0005(6) 0.0006(6)
C01 U23 1 -0.0008(6) 0.0000(6)
C01 U11 2 -0.0028(10) 0.0025(10)
C01 U22 2 -0.0002(10) -0.0174(10)
C01 U33 2 0.0035(13) -0.0030(13)
C01 U12 2 -0.0004(7) -0.0014(7)
C01 U13 2 -0.0013(9) -0.0033(8)
C01 U23 2 -0.0018(7) -0.0033(8)
C02 U11 1 -0.0009(7) 0.0014(7)
C02 U22 1 0.0021(8) -0.0002(6)
C02 U33 1 0.0001(10) 0.0004(9)
C02 U12 1 0.0010(6) 0.0018(5)
C02 U13 1 0.0006(6) 0.0019(6)
C02 U23 1 0.0007(6) -0.0020(5)
C02 U11 2 0.0006(10) 0.0017(10)
C02 U22 2 0.0202(10) -0.0204(10)
C02 U33 2 -0.0052(12) 0.0025(13)
C02 U12 2 -0.0030(7) 0.0040(7)
C02 U13 2 0.0010(8) -0.0018(9)
C02 U23 2 -0.0011(7) 0.0001(7)
C03 U11 1 -0.0021(9) 0.0020(7)
C03 U22 1 -0.0001(8) 0.0002(6)
C03 U33 1 -0.0009(12) 0.0003(10)
C03 U12 1 -0.0006(7) 0.0011(5)
C03 U13 1 0.0011(8) -0.0013(6)
C03 U23 1 -0.0003(7) -0.0019(5)
C03 U11 2 0.0077(12) -0.0011(12)
C03 U22 2 0.0203(10) -0.0025(9)
C03 U33 2 0.0060(14) 0.0018(14)
C03 U12 2 0.0097(8) -0.0018(7)
C03 U13 2 -0.0073(10) -0.0022(10)
C03 U23 2 -0.0102(8) -0.0022(8)
C04 U11 1 -0.0003(9) -0.0003(8)
C04 U22 1 -0.0007(9) -0.0001(8)
C04 U33 1 -0.0009(12) 0.0019(10)
C04 U12 1 -0.0003(7) 0.0026(6)
C04 U13 1 0.0016(8) 0.0000(7)
C04 U23 1 0.0009(7) -0.0022(6)
C04 U11 2 0.0001(12) -0.0014(13)
C04 U22 2 0.0117(11) 0.0133(11)
C04 U33 2 0.0097(15) 0.0025(15)
C04 U12 2 0.0053(8) 0.0021(8)
C04 U13 2 -0.0050(10) -0.0042(10)
C04 U23 2 -0.0074(9) -0.0064(9)
C05 U11 1 -0.0010(10) 0.0024(8)
C05 U22 1 0.0021(9) 0.0044(8)
C05 U33 1 0.0008(11) -0.0027(10)
C05 U12 1 0.0002(7) 0.0034(6)
C05 U13 1 0.0005(8) 0.0016(7)
C05 U23 1 0.0008(7) -0.0029(6)
C05 U11 2 0.0064(13) 0.0075(13)
C05 U22 2 0.0148(11) 0.0120(11)
C05 U33 2 -0.0018(14) 0.0014(14)
C05 U12 2 -0.0085(9) -0.0094(9)
C05 U13 2 -0.0032(10) -0.0093(10)
C05 U23 2 0.0060(9) 0.0034(9)
C06 U11 1 -0.0074(17) 0.0071(9)
C06 U22 1 -0.0043(9) -0.0001(6)
C06 U33 1 0.0001(14) -0.0042(11)
C06 U12 1 0.0071(9) 0.0008(5)
C06 U13 1 0.0041(11) 0.0016(7)
C06 U23 1 -0.0022(8) -0.0022(6)
C06 U11 2 0.0362(18) 0.0125(17)
C06 U22 2 0.0202(10) 0.0042(10)
C06 U33 2 0.0101(16) 0.0070(17)
C06 U12 2 -0.0261(10) -0.0078(9)
C06 U13 2 -0.0225(13) -0.0139(13)
C06 U23 2 0.0155(9) 0.0046(9)
C07 U11 1 -0.0026(13) 0.0046(8)
C07 U22 1 -0.0015(9) 0.0029(7)
C07 U33 1 0.0024(12) -0.0005(10)
C07 U12 1 0.0022(8) -0.0023(5)
C07 U13 1 0.0017(9) 0.0004(6)
C07 U23 1 0.0001(7) -0.0005(6)
C07 U11 2 0.0220(15) -0.0073(13)
C07 U22 2 0.0146(10) -0.0125(10)
C07 U33 2 0.0066(15) 0.0036(14)
C07 U12 2 -0.0187(9) 0.0115(9)
C07 U13 2 -0.0121(11) 0.0039(10)
C07 U23 2 0.0109(8) -0.0066(8)
F08 U11 1 -0.0001(8) 0.0042(8)
F08 U22 1 -0.0006(5) 0.0021(5)
F08 U33 1 0.0030(7) -0.0027(8)
F08 U12 1 0.0005(5) 0.0033(5)
F08 U13 1 -0.0032(6) 0.0019(6)
F08 U23 1 0.0004(4) -0.0014(4)
F08 U11 2 -0.0015(10) 0.0180(10)
F08 U22 2 0.0004(7) 0.0176(7)
F08 U33 2 -0.0023(10) -0.0001(10)
F08 U12 2 -0.0003(6) -0.0162(6)
F08 U13 2 0.0032(8) -0.0124(8)
F08 U23 2 -0.0010(6) 0.0089(6)
O09 U11 1 -0.0016(5) -0.0005(6)
O09 U22 1 0.0022(5) 0.0014(6)
O09 U33 1 0.0008(7) -0.0005(7)
O09 U12 1 -0.0008(4) -0.0004(4)
O09 U13 1 -0.0010(4) 0.0007(5)
O09 U23 1 0.0006(4) -0.0006(5)
O09 U11 2 0.0030(8) 0.0018(8)
O09 U22 2 -0.0168(7) -0.0268(7)
O09 U33 2 0.0005(9) 0.0002(9)
O09 U12 2 0.0004(5) 0.0023(5)
O09 U13 2 0.0027(6) -0.0002(6)
O09 U23 2 -0.0008(6) 0.0026(6)
O10 U11 1 0.0022(6) 0.0002(6)
O10 U22 1 -0.0011(6) 0.0003(6)
O10 U33 1 0.0025(7) -0.0002(7)
O10 U12 1 0.0005(4) -0.0008(4)
O10 U13 1 -0.0010(5) 0.0008(5)
O10 U23 1 -0.0006(4) -0.0007(4)
O10 U11 2 0.0007(10) 0.0053(9)
O10 U22 2 -0.0033(8) -0.0342(8)
O10 U33 2 0.0008(10) 0.0002(10)
O10 U12 2 -0.0001(6) 0.0016(6)
O10 U13 2 -0.0025(7) 0.0012(7)
O10 U23 2 -0.0020(6) -0.0006(6)
N11 U11 1 0.0004(6) -0.0006(6)
N11 U22 1 0.0025(5) -0.0005(7)
N11 U33 1 0.0008(7) 0.0005(8)
N11 U12 1 0.0010(4) -0.0002(5)
N11 U13 1 0.0005(5) -0.0001(5)
N11 U23 1 -0.0006(5) 0.0000(5)
N11 U11 2 0.0052(8) -0.0008(9)
N11 U22 2 -0.0235(8) 0.0156(8)
N11 U33 2 0.0023(10) 0.0015(10)
N11 U12 2 -0.0001(6) -0.0011(6)
N11 U13 2 0.0002(7) -0.0002(7)
N11 U23 2 -0.0022(7) 0.0008(7)
C12 U11 1 -0.0007(7) -0.0006(7)
C12 U22 1 0.0015(6) -0.0004(7)
C12 U33 1 0.0003(8) 0.0009(9)
C12 U12 1 0.0010(4) -0.0007(5)
C12 U13 1 0.0006(6) 0.0005(6)
C12 U23 1 0.0004(5) 0.0005(5)
C12 U11 2 0.0019(10) 0.0006(10)
C12 U22 2 -0.0116(8) 0.0143(8)
C12 U33 2 -0.0029(12) -0.0020(11)
C12 U12 2 -0.0032(6) 0.0026(6)
C12 U13 2 -0.0010(8) -0.0010(8)
C12 U23 2 -0.0038(7) 0.0014(7)
C13 U11 1 0.0028(7) -0.0003(8)
C13 U22 1 0.0008(6) -0.0006(7)
C13 U33 1 -0.0003(9) 0.0007(10)
C13 U12 1 0.0000(4) 0.0005(6)
C13 U13 1 0.0004(6) 0.0000(7)
C13 U23 1 -0.0012(5) 0.0005(6)
C13 U11 2 -0.0024(11) 0.0048(11)
C13 U22 2 -0.0192(8) 0.0026(8)
C13 U33 2 0.0006(12) 0.0026(12)
C13 U12 2 -0.0067(7) 0.0013(7)
C13 U13 2 0.0001(9) 0.0013(9)
C13 U23 2 -0.0011(7) -0.0005(7)
C14 U11 1 0.0036(9) -0.0024(9)
C14 U22 1 -0.0015(6) -0.0009(7)
C14 U33 1 -0.0004(10) 0.0009(11)
C14 U12 1 -0.0014(5) 0.0021(6)
C14 U13 1 -0.0007(7) 0.0003(7)
C14 U23 1 -0.0013(5) 0.0015(6)
C14 U11 2 0.0007(12) 0.0077(12)
C14 U22 2 -0.0136(8) 0.0034(8)
C14 U33 2 -0.0020(13) -0.0034(13)
C14 U12 2 -0.0070(7) 0.0036(7)
C14 U13 2 -0.0022(10) -0.0033(10)
C14 U23 2 -0.0054(7) -0.0003(7)
C15 U11 1 -0.0013(8) 0.0004(9)
C15 U22 1 -0.0029(6) -0.0027(8)
C15 U33 1 0.0027(9) -0.0001(10)
C15 U12 1 -0.0012(5) 0.0012(6)
C15 U13 1 0.0003(6) -0.0001(7)
C15 U23 1 -0.0007(5) 0.0021(6)
C15 U11 2 -0.0015(12) 0.0035(12)
C15 U22 2 -0.0130(9) -0.0010(9)
C15 U33 2 -0.0024(12) 0.0029(12)
C15 U12 2 -0.0043(7) 0.0008(7)
C15 U13 2 -0.0016(9) 0.0003(9)
C15 U23 2 -0.0044(7) 0.0002(7)
C16 U11 1 -0.0023(8) 0.0010(8)
C16 U22 1 -0.0003(6) -0.0010(6)
C16 U33 1 0.0018(9) -0.0007(9)
C16 U12 1 -0.0017(5) 0.0001(5)
C16 U13 1 0.0002(6) -0.0008(6)
C16 U23 1 -0.0005(5) 0.0014(5)
C16 U11 2 0.0029(11) -0.0009(11)
C16 U22 2 -0.0098(8) 0.0082(8)
C16 U33 2 -0.0011(12) -0.0016(12)
C16 U12 2 -0.0018(6) 0.0026(6)
C16 U13 2 -0.0009(8) 0.0010(9)
C16 U23 2 -0.0032(7) 0.0031(6)
C17 U11 1 -0.0035(7) -0.0003(7)
C17 U22 1 0.0031(5) -0.0007(7)
C17 U33 1 0.0012(9) -0.0019(9)
C17 U12 1 -0.0011(4) 0.0001(5)
C17 U13 1 0.0010(6) 0.0010(6)
C17 U23 1 0.0011(5) -0.0004(5)
C17 U11 2 0.0053(10) -0.0008(10)
C17 U22 2 -0.0148(8) 0.0073(8)
C17 U33 2 0.0007(12) 0.0019(12)
C17 U12 2 0.0001(6) 0.0003(6)
C17 U13 2 0.0022(8) 0.0013(8)
C17 U23 2 -0.0035(7) 0.0032(7)
C18 U11 1 -0.0003(7) 0.0004(7)
C18 U22 1 0.0012(6) -0.0016(6)
C18 U33 1 -0.0001(9) -0.0022(9)
C18 U12 1 -0.0001(5) 0.0007(5)
C18 U13 1 0.0003(6) 0.0004(6)
C18 U23 1 -0.0006(5) 0.0011(5)
C18 U11 2 -0.0001(10) -0.0033(10)
C18 U22 2 -0.0011(8) 0.0148(8)
C18 U33 2 0.0022(12) 0.0016(12)
C18 U12 2 -0.0002(6) 0.0023(6)
C18 U13 2 0.0017(8) 0.0000(8)
C18 U23 2 -0.0011(6) 0.0039(7)
C19 U11 1 -0.0005(7) 0.0013(7)
C19 U22 1 -0.0013(7) -0.0047(7)
C19 U33 1 0.0002(10) -0.0002(10)
C19 U12 1 -0.0003(5) 0.0018(5)
C19 U13 1 -0.0004(6) 0.0004(6)
C19 U23 1 -0.0001(6) 0.0017(6)
C19 U11 2 -0.0024(10) -0.0009(10)
C19 U22 2 0.0015(8) 0.0094(8)
C19 U33 2 -0.0003(14) 0.0026(13)
C19 U12 2 0.0009(6) 0.0018(6)
C19 U13 2 -0.0007(9) -0.0005(9)
C19 U23 2 -0.0002(7) 0.0063(7)
C20 U11 1 -0.0020(8) 0.0014(8)
C20 U22 1 -0.0016(7) -0.0032(7)
C20 U33 1 0.0024(10) -0.0019(10)
C20 U12 1 -0.0006(5) 0.0008(5)
C20 U13 1 0.0010(7) -0.0003(7)
C20 U23 1 0.0022(6) 0.0019(6)
C20 U11 2 0.0000(11) 0.0003(11)
C20 U22 2 0.0011(8) 0.0102(8)
C20 U33 2 -0.0008(14) 0.0023(13)
C20 U12 2 -0.0009(6) 0.0011(6)
C20 U13 2 0.0030(9) 0.0004(9)
C20 U23 2 0.0006(7) 0.0057(7)
C21 U11 1 -0.0001(9) -0.0008(9)
C21 U22 1 -0.0021(6) -0.0025(7)
C21 U33 1 0.0021(11) 0.0004(11)
C21 U12 1 -0.0017(5) 0.0032(5)
C21 U13 1 -0.0019(7) 0.0001(8)
C21 U23 1 -0.0009(6) 0.0038(6)
C21 U11 2 0.0029(13) 0.0016(12)
C21 U22 2 -0.0021(8) 0.0079(8)
C21 U33 2 -0.0048(14) 0.0034(15)
C21 U12 2 0.0000(7) 0.0018(7)
C21 U13 2 -0.0036(10) 0.0043(10)
C21 U23 2 -0.0022(7) 0.0025(7)

loop_
_atom_type_symbol
_atom_type_scat_dispersion_real
_atom_type_scat_dispersion_imag
_atom_type_scat_source
C 0.0181 0.0091 'International Tables Vol C tables 4.2.6.8 and 6.1.1.1'
H 0.0000 0.0000 'International Tables Vol C tables 4.2.6.8 and 6.1.1.1'
F 0.0727 0.0534 'International Tables Vol C tables 4.2.6.8 and 6.1.1.1'
N 0.0311 0.0180 'International Tables Vol C tables 4.2.6.8 and 6.1.1.1'
O 0.0492 0.0322 'International Tables Vol C tables 4.2.6.8 and 6.1.1.1'

loop_
_cell_wave_vector_seq_id
_cell_wave_vector_x
_cell_wave_vector_y
_cell_wave_vector_z
1 0.423700 0.000000 0.428400

loop_
_geom_angle_atom_site_label_1
_geom_angle_atom_site_label_2
_geom_angle_atom_site_label_3
_geom_angle_av
_geom_angle_min
_geom_angle_max
C02 C01 O09 118.6(3) 117.0(3) 119.7(3)
C02 C01 O10 116.8(3) 116.0(3) 117.7(3)
O09 C01 O10 124.7(3) 123.9(3) 125.5(4)
C01 C02 C03 119.1(3) 118.1(3) 119.7(3)
C01 C02 C07 122.4(3) 121.7(3) 123.1(3)
C03 C02 C07 118.5(3) 117.8(4) 119.4(3)
C02 C03 C04 121.6(3) 120.9(3) 122.3(3)
C03 C04 C05 118.1(4) 117.4(4) 118.9(4)
C04 C05 C06 122.6(4) 121.4(4) 124.1(4)
C04 C05 F08 118.9(4) 118.1(4) 119.4(4)
C06 C05 F08 118.5(3) 117.6(4) 119.4(3)
C05 C06 C07 118.5(4) 117.5(4) 119.7(3)
C02 C07 C06 120.5(4) 120.1(4) 120.8(4)
N11 C12 C13 109.2(3) 108.8(3) 109.5(3)
N11 C12 C17 109.2(3) 108.9(3) 109.5(3)
N11 C12 C18 109.4(3) 108.5(3) 110.2(3)
C13 C12 C17 109.6(3) 109.1(3) 110.2(3)
C13 C12 C18 109.6(2) 109.1(3) 110.0(2)
C17 C12 C18 109.9(2) 109.4(2) 110.4(3)
C12 C13 C14 109.3(3) 109.1(3) 109.6(3)
C13 C14 C15 109.8(3) 109.6(3) 110.0(3)
C13 C14 C21 109.8(3) 109.4(3) 110.1(3)
C15 C14 C21 109.3(3) 108.6(3) 109.7(3)
C14 C15 C16 109.1(3) 108.4(3) 109.9(3)
C15 C16 C17 109.6(3) 109.4(3) 109.9(3)
C15 C16 C20 109.1(3) 108.8(3) 109.3(3)
C17 C16 C20 109.7(3) 109.5(3) 110.0(3)
C12 C17 C16 109.3(3) 109.0(3) 109.7(3)
C12 C18 C19 109.3(3) 108.8(3) 109.7(3)
C18 C19 C20 109.7(3) 109.5(3) 110.1(3)
C18 C19 C21 109.4(3) 109.0(3) 109.6(3)
C20 C19 C21 109.1(3) 108.4(3) 109.7(3)
C16 C20 C19 109.6(3) 109.0(3) 110.0(3)
C14 C21 C19 109.5(3) 109.1(3) 109.9(3)

loop_
_geom_bond_atom_site_label_1
_geom_bond_atom_site_label_2
_geom_bond_distance_av
_geom_bond_distance_min
_geom_bond_distance_max
C01 C02 1.513(5) 1.498(5) 1.528(5)
C01 O09 1.261(4) 1.239(5) 1.280(4)
C01 O10 1.254(4) 1.236(4) 1.268(4)
C02 C03 1.386(5) 1.365(5) 1.405(5)
C02 C07 1.388(5) 1.368(5) 1.406(5)
C03 C04 1.382(6) 1.371(6) 1.393(6)
C04 C05 1.360(5) 1.344(5) 1.380(5)
C05 C06 1.378(6) 1.356(6) 1.402(6)
C05 F08 1.355(5) 1.346(5) 1.365(5)
C06 C07 1.388(6) 1.380(7) 1.397(6)
N11 C12 1.491(5) 1.479(5) 1.499(5)
C12 C13 1.535(4) 1.528(4) 1.540(4)
C12 C17 1.533(4) 1.520(4) 1.548(4)
C12 C18 1.533(4) 1.526(4) 1.542(4)
C13 C14 1.520(5) 1.513(5) 1.527(5)
C14 C15 1.538(4) 1.527(4) 1.551(4)
C14 C21 1.531(5) 1.524(5) 1.535(5)
C15 C16 1.541(5) 1.535(5) 1.547(4)
C16 C17 1.525(5) 1.518(5) 1.531(5)
C16 C20 1.532(5) 1.521(5) 1.544(5)
C18 C19 1.524(5) 1.515(5) 1.532(5)
C19 C20 1.537(4) 1.516(4) 1.558(4)
C19 C21 1.539(5) 1.530(5) 1.548(5)

loop_
_geom_torsion_atom_site_label_1
_geom_torsion_atom_site_label_2
_geom_torsion_atom_site_label_3
_geom_torsion_atom_site_label_4
_geom_torsion_av
_geom_torsion_min
_geom_torsion_max
O10 C01 C02 C04 0.8(3) -9.8(3) 9.0(3)
O09 C01 C02 C06 0.6(4) -15.6(4) 15.1(4)
O09 C01 C02 C04 -46.8(3) -180.00(6) 179.6(3)
O10 C01 C02 C06 -8.8(3) -179.9(3) 179.4(3)

loop_
_restr_distance_atom_site_label_1
_restr_distance_atom_site_label_2
_restr_distance_target
_restr_distance_target_weight_param
N11 H11a 0.87 0.05
N11 H11b 0.87 0.05
N11 H11c 0.87 0.05

loop_
_publcif_info_datablock.id
_publcif_info_datablock.publ_exptl
_publcif_info_datablock.publ_geom
_publcif_info_datablock.structure
{d77b8f7e-b01a-4cb3-a1d0-09714d622627} ? ? ?
{f81a1538-a54e-47d3-bee4-e881d9e62426} y y y

loop_
_publcif_info_exptl_table_extra_item
sin_theta_over_lambda_max

loop_
_publcif_info_tables.block_id
_publcif_info_tables.reference_item
{d77b8f7e-b01a-4cb3-a1d0-09714d622627} '_publcif_info_datablock.publ_exptl'

loop_
_publcif_info_cif.paper_type
CB
